data_1571935
loop_
_publ_author_name
'Gary, Samuel'
'Woolley, Jack'
'Goia, Sofia'
'Bloom, Steven'

_publ_section_title
;
 Unlocking flavin photoacid catalysis through electrophotochemistry.
;
_journal_issue 29
_journal_name_full 'Chemical science'
_journal_page_first 11444
_journal_page_last 11454
_journal_paper_doi 10.1039/d4sc03054k
_journal_volume 15
_journal_year 2024
_chemical_absolute_configuration syn
_chemical_formula_moiety 'C18 H29 N O2'
_chemical_formula_sum 'C18 H29 N O2'
_chemical_formula_weight 291.436
_space_group_crystal_system orthorhombic
_space_group_IT_number 19
_space_group_name_Hall 'P 2ac 2ab'
_space_group_name_H-M_alt 'P 21 21 21'
_symmetry_Int_Tables_number 19
_atom_sites_solution_primary iterative
_audit_creation_date 2023-03-02
_audit_creation_method
;
Olex2 1.5
(compiled 2022.04.07 svn.rca3783a0 for OlexSys, GUI svn.r6498)
;
_audit_update_record
;
2023-04-12 deposited with the CCDC.	2024-06-18 downloaded from the CCDC.
;
_cell_angle_alpha 90
_cell_angle_beta 90
_cell_angle_gamma 90
_cell_formula_units_Z 4
_cell_length_a 7.1686(3)
_cell_length_b 10.0266(4)
_cell_length_c 22.7100(9)
_cell_measurement_reflns_used 9871
_cell_measurement_temperature 100(2)
_cell_measurement_theta_max 78.965
_cell_measurement_theta_min 4.822
_cell_volume 1632.32(11)
_computing_cell_refinement 'SAINT V8.40B (?, 2016)'
_computing_data_reduction 'SAINT V8.40B (?, 2016)'
_computing_molecular_graphics 'Olex2 1.5 (Dolomanov et al., 2009)'
_computing_publication_material 'Olex2 1.5 (Dolomanov et al., 2009)'
_computing_structure_refinement 'olex2.refine 1.5 (Bourhis et al., 2015)'
_computing_structure_solution 'olex2.solve 1.5 (Bourhis et al., 2015)'
_diffrn_ambient_temperature 100.00
_diffrn_measured_fraction_theta_full 0.9457
_diffrn_measured_fraction_theta_max 0.9457
_diffrn_radiation_type 'Cu K\a'
_diffrn_radiation_wavelength 1.54178
_diffrn_reflns_av_R_equivalents 0.1260
_diffrn_reflns_av_unetI/netI 0.1105
_diffrn_reflns_Laue_measured_fraction_full 0.9457
_diffrn_reflns_Laue_measured_fraction_max 0.9457
_diffrn_reflns_limit_h_max 8
_diffrn_reflns_limit_h_min -8
_diffrn_reflns_limit_k_max 11
_diffrn_reflns_limit_k_min -11
_diffrn_reflns_limit_l_max 25
_diffrn_reflns_limit_l_min -25
_diffrn_reflns_number 17662
_diffrn_reflns_point_group_measured_fraction_full 0.9452
_diffrn_reflns_point_group_measured_fraction_max 0.9452
_diffrn_reflns_theta_full 61.1577
_diffrn_reflns_theta_max 61.16
_diffrn_reflns_theta_min 4.82
_diffrn_source_current 1.1
_diffrn_source_power 0.05500000000000001
_diffrn_source_voltage 50.0
_exptl_absorpt_coefficient_mu 0.593
_exptl_absorpt_correction_T_max 0.7542
_exptl_absorpt_correction_T_min 0.6494
_exptl_absorpt_correction_type multi-scan
_exptl_absorpt_process_details
;
SADABS-2016/2 (Bruker,2016/2) was used for absorption correction.
wR2(int) was 0.1025 before and 0.0487 after correction.
The Ratio of minimum to maximum transmission is 0.8610.
The \l/2 correction factor is Not present.
;
_exptl_crystal_density_diffrn 1.186
_exptl_crystal_F_000 641.931
_refine_diff_density_max 0.3445
_refine_diff_density_min -0.3893
_refine_diff_density_rms 0.0944
_refine_ls_abs_structure_details 'Hooft, R.W.W., Straver, L.H., Spek, A.L. (2010). J. Appl. Cryst., 43, 665-668.'
_refine_ls_abs_structure_Flack 0.11(11)
_refine_ls_d_res_high 0.8801
_refine_ls_d_res_low 9.1724
_refine_ls_goodness_of_fit_ref 1.0650
_refine_ls_hydrogen_treatment constr
_refine_ls_matrix_type full
_refine_ls_number_constraints 42
_refine_ls_number_parameters 195
_refine_ls_number_reflns 2363
_refine_ls_number_restraints 0
_refine_ls_restrained_S_all 1.0650
_refine_ls_R_factor_all 0.0500
_refine_ls_R_factor_gt 0.0263
_refine_ls_shift/su_max -0.0004
_refine_ls_shift/su_mean 0.0001
_refine_ls_structure_factor_coef Fsqd
_refine_ls_weighting_details 'w=1/[\s^2^(Fo^2^)+(0.0269P)^2^+0.4618P] where P=(Fo^2^+2Fc^2^)/3'
_refine_ls_weighting_scheme calc
_refine_ls_wR_factor_gt 0.0760
_refine_ls_wR_factor_ref 0.0780
_reflns_Friedel_coverage 0.944
_reflns_limit_h_max 8
_reflns_limit_h_min -8
_reflns_limit_k_max 11
_reflns_limit_k_min -11
_reflns_limit_l_max 25
_reflns_limit_l_min -25
_reflns_number_gt 2113
_reflns_number_total 2363
_reflns_threshold_expression I>=2u(I)
_cod_data_source_file d4sc03054k2.cif
_cod_data_source_block cu_Sclareolide_Cu_0m_a
_cod_depositor_comments 'Adding full bibliography for 1571935.cif.'
_cod_original_sg_symbol_Hall ' P 2ac 2ab'
_cod_database_code 1571935
_olex2_refinement_description
;
1. Fixed Uiso
 At 1.2 times of:
  All C(H) groups, All C(H,H) groups
 At 1.5 times of:
  All C(H,H,H) groups
2.a Ternary CH refined with riding coordinates:
 C3(H3), C5(H5)
2.b Secondary CH2 refined with riding coordinates:
 C10(H10a,H10b), C11(H11a,H11b), C12(H12a,H12b), C13(H13a,H13b), C14(H14a,
 H14b), C17(H17a,H17b)
2.c Idealised Me refined as rotating group:
 C1(H1a,H1b,H1c), C8(H8a,H8b,H8c), C9(H9a,H9b,H9c), C15(H15a,H15b,H15c),
 C16(H16a,H16b,H16c)
;
_olex2_submission_special_instructions 'No special instructions were received'

loop_
_space_group_symop_id
_space_group_symop_operation_xyz
1 x,y,z
2 x+1/2,-y+1/2,-z
3 -x,y+1/2,-z+1/2
4 -x+1/2,-y,z+1/2

loop_
_atom_site_label
_atom_site_type_symbol
_atom_site_fract_x
_atom_site_fract_y
_atom_site_fract_z
_atom_site_U_iso_or_equiv
_atom_site_adp_type
_atom_site_occupancy
_atom_site_refinement_flags_posn
O1 O 0.2426(2) 0.47643(19) 0.85827(7) 0.0473(4) Uani 1.000000 .
O2 O 0.7037(2) 0.29128(13) 0.78541(6) 0.0281(3) Uani 1.000000 .
N1 N 0.4229(2) 0.39422(16) 0.78106(7) 0.0228(4) Uani 1.000000 .
C1 C 0.4551(3) 0.5267(2) 0.50067(8) 0.0321(5) Uani 1.000000 .
H1a H 0.4243(4) 0.5580(15) 0.4610(3) 0.0481(7) Uiso 1.000000 GR
H1b H 0.5175(12) 0.5983(11) 0.5225(4) 0.0481(7) Uiso 1.000000 GR
H1c H 0.5383(10) 0.4494(5) 0.4980(6) 0.0481(7) Uiso 1.000000 GR
C2 C 0.2757(3) 0.4868(2) 0.53284(8) 0.0260(4) Uani 1.000000 .
C3 C 0.3193(2) 0.46335(18) 0.59916(8) 0.0205(4) Uani 1.000000 .
H3 H 0.3803(2) 0.54803(18) 0.61220(8) 0.0246(5) Uiso 1.000000 R
C4 C 0.1478(2) 0.44814(19) 0.64111(8) 0.0222(4) Uani 1.000000 .
C5 C 0.2345(2) 0.45646(18) 0.70322(8) 0.0213(4) Uani 1.000000 .
H5 H 0.3071(2) 0.54163(18) 0.70273(8) 0.0256(5) Uiso 1.000000 R
C6 C 0.3805(3) 0.34904(17) 0.71915(8) 0.0195(4) Uani 1.000000 .
C7 C 0.5869(3) 0.35954(18) 0.80987(8) 0.0249(4) Uani 1.000000 .
C8 C 0.6197(4) 0.4100(2) 0.87159(9) 0.0376(5) Uani 1.000000 .
H8a H 0.7538(4) 0.4100(16) 0.8800(3) 0.0564(8) Uiso 1.000000 GR
H8b H 0.571(2) 0.5009(7) 0.8752(2) 0.0564(8) Uiso 1.000000 GR
H8c H 0.556(2) 0.3517(10) 0.89974(10) 0.0564(8) Uiso 1.000000 GR
C9 C 0.3124(3) 0.20477(19) 0.72487(8) 0.0253(4) Uani 1.000000 .
H9a H 0.287(2) 0.1684(5) 0.68562(10) 0.0380(6) Uiso 1.000000 GR
H9b H 0.4086(9) 0.1509(4) 0.7442(6) 0.0380(6) Uiso 1.000000 GR
H9c H 0.1978(12) 0.2027(2) 0.7484(6) 0.0380(6) Uiso 1.000000 GR
C10 C 0.4654(2) 0.35527(19) 0.61162(8) 0.0208(4) Uani 1.000000 .
H10a H 0.4091(2) 0.26665(19) 0.60431(8) 0.0250(5) Uiso 1.000000 R
H10b H 0.5708(2) 0.36632(19) 0.58385(8) 0.0250(5) Uiso 1.000000 R
C11 C 0.5411(2) 0.35943(19) 0.67514(8) 0.0200(4) Uani 1.000000 .
H11a H 0.6096(2) 0.44390(19) 0.68157(8) 0.0240(5) Uiso 1.000000 R
H11b H 0.6291(2) 0.28461(19) 0.68130(8) 0.0240(5) Uiso 1.000000 R
C12 C 0.1396(3) 0.6046(2) 0.52911(9) 0.0327(5) Uani 1.000000 .
H12a H 0.2069(3) 0.6870(2) 0.54030(9) 0.0393(6) Uiso 1.000000 R
H12b H 0.0991(3) 0.6148(2) 0.48768(9) 0.0393(6) Uiso 1.000000 R
C13 C -0.0332(3) 0.5919(2) 0.56780(10) 0.0354(5) Uani 1.000000 .
H13a H -0.1091(3) 0.6740(2) 0.56434(10) 0.0424(6) Uiso 1.000000 R
H13b H -0.1098(3) 0.5160(2) 0.55388(10) 0.0424(6) Uiso 1.000000 R
C14 C 0.0192(3) 0.5698(2) 0.63242(9) 0.0299(5) Uani 1.000000 .
H14a H -0.0961(3) 0.5569(2) 0.65574(9) 0.0359(5) Uiso 1.000000 R
H14b H 0.0828(3) 0.6505(2) 0.64752(9) 0.0359(5) Uiso 1.000000 R
C15 C 0.1947(3) 0.3640(2) 0.50106(9) 0.0300(4) Uani 1.000000 .
H15a H 0.190(2) 0.3812(7) 0.45860(11) 0.0450(7) Uiso 1.000000 GR
H15b H 0.2740(13) 0.2863(4) 0.5087(6) 0.0450(7) Uiso 1.000000 GR
H15c H 0.0684(9) 0.3464(10) 0.5157(5) 0.0450(7) Uiso 1.000000 GR
C16 C 0.0319(3) 0.3198(2) 0.63221(9) 0.0269(4) Uani 1.000000 .
H16a H -0.0667(14) 0.3365(5) 0.6032(5) 0.0403(7) Uiso 1.000000 GR
H16b H 0.1133(5) 0.2482(5) 0.6180(6) 0.0403(7) Uiso 1.000000 GR
H16c H -0.0244(17) 0.2933(9) 0.66975(17) 0.0403(7) Uiso 1.000000 GR
C17 C 0.1167(3) 0.4657(2) 0.75886(9) 0.0299(4) Uani 1.000000 .
H17a H 0.0538(3) 0.5534(2) 0.76188(9) 0.0359(5) Uiso 1.000000 R
H17b H 0.0219(3) 0.3940(2) 0.76032(9) 0.0359(5) Uiso 1.000000 R
C18 C 0.2610(3) 0.4486(2) 0.80656(9) 0.0299(4) Uani 1.000000 .

loop_
_atom_site_aniso_label
_atom_site_aniso_U_11
_atom_site_aniso_U_22
_atom_site_aniso_U_33
_atom_site_aniso_U_12
_atom_site_aniso_U_13
_atom_site_aniso_U_23
O1 0.0472(9) 0.0669(12) 0.0277(8) 0.0100(9) 0.0093(7) -0.0111(7)
O2 0.0279(8) 0.0291(7) 0.0271(7) 0.0031(6) -0.0031(6) 0.0040(6)
N1 0.0258(9) 0.0234(8) 0.0191(7) 0.0008(6) 0.0034(6) 0.0010(6)
C1 0.0352(11) 0.0392(13) 0.0219(9) -0.0076(9) -0.0049(8) 0.0056(8)
C2 0.0277(11) 0.0256(11) 0.0246(9) -0.0028(9) -0.0073(8) 0.0022(7)
C3 0.0188(9) 0.0188(9) 0.0238(9) -0.0032(8) -0.0020(7) -0.0010(7)
C4 0.0154(9) 0.0223(9) 0.0288(9) 0.0004(8) -0.0008(7) -0.0007(7)
C5 0.0172(8) 0.0203(9) 0.0265(9) 0.0008(7) 0.0032(7) -0.0026(7)
C6 0.0182(8) 0.0190(9) 0.0212(9) -0.0001(8) 0.0007(7) 0.0004(7)
C7 0.0326(11) 0.0209(10) 0.0212(9) -0.0045(9) 0.0002(8) 0.0069(7)
C8 0.0489(13) 0.0386(13) 0.0253(10) 0.0012(11) -0.0066(10) 0.0018(9)
C9 0.0252(9) 0.0217(10) 0.0291(9) -0.0013(8) 0.0030(8) 0.0039(8)
C10 0.0178(8) 0.0242(10) 0.0204(9) -0.0017(8) 0.0023(7) -0.0008(7)
C11 0.0159(9) 0.0219(10) 0.0221(9) 0.0028(8) 0.0008(7) 0.0011(7)
C12 0.0368(12) 0.0288(11) 0.0325(10) -0.0020(10) -0.0168(9) 0.0038(8)
C13 0.0293(11) 0.0275(12) 0.0493(12) 0.0061(9) -0.0190(10) -0.0034(9)
C14 0.0197(9) 0.0289(11) 0.0412(11) 0.0038(9) -0.0045(8) -0.0043(9)
C15 0.0333(10) 0.0311(11) 0.0255(9) -0.0032(9) -0.0076(8) -0.0022(8)
C16 0.0175(9) 0.0284(11) 0.0347(10) -0.0033(8) -0.0005(8) -0.0010(8)
C17 0.0230(9) 0.0346(12) 0.0321(10) 0.0037(9) 0.0069(8) -0.0031(8)
C18 0.0323(11) 0.0292(11) 0.0283(10) 0.0008(9) 0.0097(9) -0.0025(8)

loop_
_atom_type_symbol
_atom_type_scat_dispersion_real
_atom_type_scat_dispersion_imag
_atom_type_scat_Cromer_Mann_a1
_atom_type_scat_Cromer_Mann_a2
_atom_type_scat_Cromer_Mann_a3
_atom_type_scat_Cromer_Mann_a4
_atom_type_scat_Cromer_Mann_b1
_atom_type_scat_Cromer_Mann_b2
_atom_type_scat_Cromer_Mann_b3
_atom_type_scat_Cromer_Mann_b4
_atom_type_scat_Cromer_Mann_c
_atom_type_scat_source
_atom_type_scat_dispersion_source
C 0.01920 0.00962 2.31000 1.02000 1.58860 0.86500 20.84390 10.20750 0.56870 51.65120 0.21560 'International Tables Volume C Table 6.1.1.4 (pp. 500-502)' 'Henke, Gullikson and Davis, At. Data and Nucl. Data Tables, 1993, 54, 2'
H 0.00000 0.00000 0.49300 0.32291 0.14019 0.04081 10.51090 26.12570 3.14236 57.79970 0.00304 'International Tables Volume C Table 6.1.1.4 (pp. 500-502)' 'Henke, Gullikson and Davis, At. Data and Nucl. Data Tables, 1993, 54, 2'
N 0.03256 0.01839 12.21260 3.13220 2.01250 1.16630 0.00570 9.89330 28.99750 0.58260 -11.52900 'International Tables Volume C Table 6.1.1.4 (pp. 500-502)' 'Henke, Gullikson and Davis, At. Data and Nucl. Data Tables, 1993, 54, 2'
O 0.05239 0.03376 3.04850 2.28680 1.54630 0.86700 13.27710 5.70110 0.32390 32.90890 0.25080 'International Tables Volume C Table 6.1.1.4 (pp. 500-502)' 'Henke, Gullikson and Davis, At. Data and Nucl. Data Tables, 1993, 54, 2'

loop_
_geom_angle_atom_site_label_1
_geom_angle_atom_site_label_2
_geom_angle_atom_site_label_3
_geom_angle
_geom_angle_site_symmetry_1
_geom_angle_site_symmetry_3
_geom_angle_publ_flag
C7 N1 C6 122.30(15) . . ?
C18 N1 C6 109.50(15) . . ?
C18 N1 C7 126.94(15) . . ?
H1b C1 H1a 109.5 . . ?
H1c C1 H1a 109.5 . . ?
H1c C1 H1b 109.5 . . ?
C2 C1 H1a 109.5 . . ?
C2 C1 H1b 109.5 . . ?
C2 C1 H1c 109.5 . . ?
C3 C2 C1 109.43(15) . . ?
C12 C2 C1 107.82(17) . . ?
C12 C2 C3 107.28(15) . . ?
C15 C2 C1 107.58(16) . . ?
C15 C2 C3 114.12(16) . . ?
C15 C2 C12 110.44(15) . . ?
H3 C3 C2 104.26(10) . . ?
C4 C3 C2 116.57(15) . . ?
C4 C3 H3 104.26(9) . . ?
C10 C3 C2 114.97(15) . . ?
C10 C3 H3 104.26(9) . . ?
C10 C3 C4 110.85(14) . . ?
C5 C4 C3 103.61(14) . . ?
C14 C4 C3 108.36(15) . . ?
C14 C4 C5 108.35(15) . . ?
C16 C4 C3 115.12(15) . . ?
C16 C4 C5 112.40(15) . . ?
C16 C4 C14 108.70(15) . . ?
H5 C5 C4 104.22(10) . . ?
C6 C5 C4 116.69(14) . . ?
C6 C5 H5 104.22(9) . . ?
C17 C5 C4 122.56(15) . . ?
C17 C5 H5 104.22(11) . . ?
C17 C5 C6 102.95(15) . . ?
C5 C6 N1 98.36(14) . . ?
C9 C6 N1 105.60(14) . . ?
C9 C6 C5 117.51(16) . . ?
C11 C6 N1 115.95(15) . . ?
C11 C6 C5 108.03(14) . . ?
C11 C6 C9 111.10(15) . . ?
N1 C7 O2 120.56(16) . . ?
C8 C7 O2 120.38(19) . . ?
C8 C7 N1 119.05(19) . . ?
H8a C8 C7 109.5 . . ?
H8b C8 C7 109.5 . . ?
H8b C8 H8a 109.5 . . ?
H8c C8 C7 109.5 . . ?
H8c C8 H8a 109.5 . . ?
H8c C8 H8b 109.5 . . ?
H9a C9 C6 109.5 . . ?
H9b C9 C6 109.5 . . ?
H9b C9 H9a 109.5 . . ?
H9c C9 C6 109.5 . . ?
H9c C9 H9a 109.5 . . ?
H9c C9 H9b 109.5 . . ?
H10a C10 C3 108.94(9) . . ?
H10b C10 C3 108.94(9) . . ?
H10b C10 H10a 107.8 . . ?
C11 C10 C3 113.20(15) . . ?
C11 C10 H10a 108.94(10) . . ?
C11 C10 H10b 108.94(9) . . ?
C10 C11 C6 110.19(14) . . ?
H11a C11 C6 109.62(10) . . ?
H11a C11 C10 109.62(10) . . ?
H11b C11 C6 109.62(9) . . ?
H11b C11 C10 109.62(10) . . ?
H11b C11 H11a 108.1 . . ?
H12a C12 C2 108.55(11) . . ?
H12b C12 C2 108.55(10) . . ?
H12b C12 H12a 107.5 . . ?
C13 C12 C2 114.87(17) . . ?
C13 C12 H12a 108.55(12) . . ?
C13 C12 H12b 108.55(11) . . ?
H13a C13 C12 109.34(11) . . ?
H13b C13 C12 109.34(12) . . ?
H13b C13 H13a 108.0 . . ?
C14 C13 C12 111.43(17) . . ?
C14 C13 H13a 109.34(12) . . ?
C14 C13 H13b 109.34(12) . . ?
C13 C14 C4 112.57(17) . . ?
H14a C14 C4 109.08(10) . . ?
H14a C14 C13 109.08(11) . . ?
H14b C14 C4 109.08(10) . . ?
H14b C14 C13 109.08(12) . . ?
H14b C14 H14a 107.8 . . ?
H15a C15 C2 109.5 . . ?
H15b C15 C2 109.5 . . ?
H15b C15 H15a 109.5 . . ?
H15c C15 C2 109.5 . . ?
H15c C15 H15a 109.5 . . ?
H15c C15 H15b 109.5 . . ?
H16a C16 C4 109.5 . . ?
H16b C16 C4 109.5 . . ?
H16b C16 H16a 109.5 . . ?
H16c C16 C4 109.5 . . ?
H16c C16 H16a 109.5 . . ?
H16c C16 H16b 109.5 . . ?
H17a C17 C5 111.36(10) . . ?
H17b C17 C5 111.36(11) . . ?
H17b C17 H17a 109.2 . . ?
C18 C17 C5 102.04(16) . . ?
C18 C17 H17a 111.36(11) . . ?
C18 C17 H17b 111.36(11) . . ?
N1 C18 O1 125.2(2) . . ?
C17 C18 O1 126.45(19) . . ?
C17 C18 N1 108.34(15) . . ?

loop_
_geom_bond_atom_site_label_1
_geom_bond_atom_site_label_2
_geom_bond_distance
_geom_bond_site_symmetry_2
_geom_bond_publ_flag
O1 C18 1.214(3) . ?
O2 C7 1.216(3) . ?
N1 C6 1.508(2) . ?
N1 C7 1.389(3) . ?
N1 C18 1.407(3) . ?
C1 H1a 0.9800 . ?
C1 H1b 0.9800 . ?
C1 H1c 0.9800 . ?
C1 C2 1.532(3) . ?
C2 C3 1.556(2) . ?
C2 C12 1.535(3) . ?
C2 C15 1.541(3) . ?
C3 H3 1.0000 . ?
C3 C4 1.562(2) . ?
C3 C10 1.534(3) . ?
C4 C5 1.544(3) . ?
C4 C14 1.542(3) . ?
C4 C16 1.545(3) . ?
C5 H5 1.0000 . ?
C5 C6 1.545(3) . ?
C5 C17 1.523(2) . ?
C6 C9 1.532(3) . ?
C6 C11 1.528(2) . ?
C7 C8 1.509(3) . ?
C8 H8a 0.9800 . ?
C8 H8b 0.9800 . ?
C8 H8c 0.9800 . ?
C9 H9a 0.9800 . ?
C9 H9b 0.9800 . ?
C9 H9c 0.9800 . ?
C10 H10a 0.9900 . ?
C10 H10b 0.9900 . ?
C10 C11 1.542(2) . ?
C11 H11a 0.9900 . ?
C11 H11b 0.9900 . ?
C12 H12a 0.9900 . ?
C12 H12b 0.9900 . ?
C12 C13 1.524(3) . ?
C13 H13a 0.9900 . ?
C13 H13b 0.9900 . ?
C13 C14 1.531(3) . ?
C14 H14a 0.9900 . ?
C14 H14b 0.9900 . ?
C15 H15a 0.9800 . ?
C15 H15b 0.9800 . ?
C15 H15c 0.9800 . ?
C16 H16a 0.9800 . ?
C16 H16b 0.9800 . ?
C16 H16c 0.9800 . ?
C17 H17a 0.9900 . ?
C17 H17b 0.9900 . ?
C17 C18 1.508(3) . ?

loop_
_geom_torsion_atom_site_label_1
_geom_torsion_atom_site_label_2
_geom_torsion_atom_site_label_3
_geom_torsion_atom_site_label_4
_geom_torsion
_geom_torsion_site_symmetry_1
_geom_torsion_site_symmetry_2
_geom_torsion_site_symmetry_3
_geom_torsion_site_symmetry_4
_geom_torsion_publ_flag
O1 C18 N1 C6 169.2(2) . . . . ?
O1 C18 N1 C7 1.9(3) . . . . ?
O1 C18 C17 C5 163.1(2) . . . . ?
O2 C7 N1 C6 0.5(2) . . . . ?
O2 C7 N1 C18 166.33(17) . . . . ?
N1 C6 C5 C4 -179.52(12) . . . . ?
N1 C6 C5 C17 -42.33(15) . . . . ?
N1 C6 C11 C10 -161.50(15) . . . . ?
N1 C18 C17 C5 -16.87(17) . . . . ?
C1 C2 C3 C4 168.86(15) . . . . ?
C1 C2 C3 C10 -58.93(18) . . . . ?
C1 C2 C12 C13 -169.83(15) . . . . ?
C2 C3 C4 C5 -168.51(17) . . . . ?
C2 C3 C4 C14 -53.57(18) . . . . ?
C2 C3 C4 C16 68.36(18) . . . . ?
C2 C3 C10 C11 165.29(15) . . . . ?
C2 C12 C13 C14 55.87(18) . . . . ?
C3 C4 C5 C6 -60.50(15) . . . . ?
C3 C4 C5 C17 171.29(13) . . . . ?
C3 C4 C14 C13 53.07(16) . . . . ?
C3 C10 C11 C6 56.05(16) . . . . ?
C4 C5 C6 C9 -67.01(17) . . . . ?
C4 C5 C6 C11 59.61(17) . . . . ?
C4 C5 C17 C18 171.08(19) . . . . ?
C4 C14 C13 C12 -55.56(18) . . . . ?
C5 C6 C11 C10 -52.32(15) . . . . ?
